data_2312272
loop_
_publ_author_name
'Shahed, H.'
'Sharma, N.'
'Angst, M.'
'Voigt, J.'
'Per&#xdf;on, J'
'Prakash, P.'
'T&#xf6;rnroos, K W'
'Chernyshov, D.'
'Gildenast, H.'
'Ohl, M.'
'Saffarini, G.'
'Grzechnik, A.'
'Friese, K.'

_publ_section_title
;
 Structural insight into the cooperativity of spin crossover compounds.
;
_journal_issue 'Pt 5'
_journal_name_full 'Acta crystallographica Section B, Structural science, crystal engineering and materials'
_journal_page_first 354
_journal_page_last 367
_journal_paper_doi 10.1107/S2052520623005814
_journal_volume 79
_journal_year 2023
_chemical_formula_sum 'C10.86 H8 Fe0.29 N1.71 S0.57'
_chemical_formula_weight 196.75
_space_group_crystal_system orthorhombic
_space_group_IT_number 56
_space_group_name_Hall '-P 2ab 2ac'
_space_group_name_H-M_alt 'P c c n'
_atom_sites_solution_hydrogens geom
_audit_creation_method SHELXL-2019/2
_cell_angle_alpha 90
_cell_angle_beta 90
_cell_angle_gamma 90
_cell_formula_units_Z 14
_cell_length_a 12.3576(2)
_cell_length_b 14.7766(3)
_cell_length_c 18.2377(3)
_cell_measurement_reflns_used 4998
_cell_measurement_temperature 145(2)
_cell_measurement_theta_max 27.893
_cell_measurement_theta_min 2.04
_cell_volume 3330.26(10)
_computing_structure_refinement 'SHELXL-2019/2 (Sheldrick, 2019)'
_diffrn_ambient_temperature 293(2)
_diffrn_measured_fraction_theta_full 0.985
_diffrn_measured_fraction_theta_max 0.820
_diffrn_measurement_device_type '4-circle diffractometer'
_diffrn_radiation_type Synchrotron
_diffrn_radiation_wavelength 0.65524
_diffrn_reflns_av_R_equivalents 0.0805
_diffrn_reflns_av_unetI/netI 0.0611
_diffrn_reflns_Laue_measured_fraction_full 0.985
_diffrn_reflns_Laue_measured_fraction_max 0.820
_diffrn_reflns_limit_h_max 19
_diffrn_reflns_limit_h_min -19
_diffrn_reflns_limit_k_max 18
_diffrn_reflns_limit_k_min -18
_diffrn_reflns_limit_l_max 29
_diffrn_reflns_limit_l_min -29
_diffrn_reflns_number 34146
_diffrn_reflns_point_group_measured_fraction_full 0.985
_diffrn_reflns_point_group_measured_fraction_max 0.820
_diffrn_reflns_theta_full 23.150
_diffrn_reflns_theta_max 32.915
_diffrn_reflns_theta_min 1.981
_exptl_absorpt_coefficient_mu 0.451
_exptl_crystal_density_diffrn 1.373
_exptl_crystal_description irregular
_exptl_crystal_F_000 1424
_refine_diff_density_max 0.707
_refine_diff_density_min -0.346
_refine_diff_density_rms 0.070
_refine_ls_extinction_method none
_refine_ls_goodness_of_fit_ref 1.211
_refine_ls_hydrogen_treatment constr
_refine_ls_matrix_type full
_refine_ls_number_parameters 213
_refine_ls_number_reflns 6530
_refine_ls_number_restraints 0
_refine_ls_restrained_S_all 1.211
_refine_ls_R_factor_all 0.1271
_refine_ls_R_factor_gt 0.0867
_refine_ls_shift/su_max 0.001
_refine_ls_shift/su_mean 0.000
_refine_ls_structure_factor_coef Fsqd
_refine_ls_weighting_details 'w=1/[\s^2^(Fo^2^)+(0.0378P)^2^+2.5939P] where P=(Fo^2^+2Fc^2^)/3'
_refine_ls_weighting_scheme calc
_refine_ls_wR_factor_gt 0.1414
_refine_ls_wR_factor_ref 0.1549
_reflns_Friedel_coverage 0.000
_reflns_number_gt 4687
_reflns_number_total 6530
_reflns_threshold_expression 'I > 2\s(I)'
_cod_data_source_file Bia_Portho_145K.cif
_cod_data_source_block Bia_dw4400_145K
_cod_depositor_comments 'Adding full bibliography for 2312165--2312274.cif.'
_cod_database_code 2312272
_shelx_shelxl_version_number 2019/2
_shelx_space_group_comment
;
The symmetry employed for this shelxl refinement is uniquely defined
by the following loop, which should always be used as a source of
symmetry information in preference to the above space-group names.
They are only intended as comments.
;

loop_
_space_group_symop_operation_xyz
'x, y, z'
'-x+1/2, -y+1/2, z'
'-x, y+1/2, -z+1/2'
'x+1/2, -y, -z+1/2'
'-x, -y, -z'
'x-1/2, y-1/2, -z'
'x, -y-1/2, z-1/2'
'-x-1/2, y, z-1/2'

loop_
_atom_site_label
_atom_site_type_symbol
_atom_site_fract_x
_atom_site_fract_y
_atom_site_fract_z
_atom_site_U_iso_or_equiv
_atom_site_adp_type
_atom_site_occupancy
_atom_site_site_symmetry_order
_atom_site_calc_flag
_atom_site_refinement_flags_posn
_atom_site_refinement_flags_adp
_atom_site_refinement_flags_occupancy
_atom_site_disorder_assembly
_atom_site_disorder_group
Fe01 Fe 0.750000 0.750000 0.58970(2) 0.02576(12) Uani 1 2 d S T P . .
S002 S 0.84740(6) 0.55996(5) 0.39226(4) 0.03853(17) Uani 1 1 d . . . . .
N003 N 0.72538(15) 0.83886(14) 0.66835(10) 0.0270(4) Uani 1 1 d . . . . .
N004 N 0.79037(18) 0.66547(15) 0.51313(11) 0.0329(5) Uani 1 1 d . . . . .
N005 N 0.89565(16) 0.80283(14) 0.59511(11) 0.0289(4) Uani 1 1 d . . . . .
C006 C 0.62712(19) 0.84939(16) 0.70922(13) 0.0276(5) Uani 1 1 d . . . . .
C007 C 0.5327(2) 0.87495(17) 0.67318(13) 0.0300(5) Uani 1 1 d . . . . .
H007 H 0.533325 0.886596 0.623065 0.036 Uiso 1 1 calc R U . . .
C008 C 0.9084(2) 0.86488(18) 0.64881(14) 0.0319(5) Uani 1 1 d . . . . .
C009 C 0.8098(2) 0.88227(17) 0.68935(14) 0.0313(5) Uani 1 1 d . . . . .
H009 H 0.807827 0.922654 0.728433 0.038 Uiso 1 1 calc R U . . .
C00A C 0.6257(2) 0.83175(18) 0.78397(13) 0.0326(5) Uani 1 1 d . . . . .
H00A H 0.688866 0.814672 0.807976 0.039 Uiso 1 1 calc R U . . .
C00B C 0.4343(2) 0.86610(17) 0.78825(14) 0.0310(5) Uani 1 1 d . . . . .
C00C C 0.4379(2) 0.88276(17) 0.71292(13) 0.0307(5) Uani 1 1 d . . . . .
H00C H 0.374699 0.899596 0.688812 0.037 Uiso 1 1 calc R U . . .
C00D C 0.81291(19) 0.62250(17) 0.46261(13) 0.0286(5) Uani 1 1 d . . . . .
C00E C 0.5297(2) 0.83974(19) 0.82261(14) 0.0349(6) Uani 1 1 d . . . . .
H00E H 0.528948 0.827199 0.872581 0.042 Uiso 1 1 calc R U . . .
C00F C 0.3328(2) 0.88028(18) 0.83074(14) 0.0337(6) Uani 1 1 d . . . . .
C00G C 0.9819(2) 0.7829(2) 0.55310(15) 0.0369(6) Uani 1 1 d . . . . .
H00G H 0.974198 0.740874 0.515535 0.044 Uiso 1 1 calc R U . . .
C00H C 0.3378(2) 0.9144(2) 0.90178(15) 0.0393(6) Uani 1 1 d . . . . .
H00H H 0.404757 0.926870 0.922717 0.047 Uiso 1 1 calc R U . . .
C00I C 1.0061(2) 0.9081(2) 0.66197(17) 0.0412(6) Uani 1 1 d . . . . .
H00I H 1.012281 0.950492 0.699394 0.049 Uiso 1 1 calc R U . . .
C00J C 0.2316(2) 0.8619(2) 0.80063(16) 0.0401(6) Uani 1 1 d . . . . .
H00J H 0.226525 0.839024 0.753237 0.048 Uiso 1 1 calc R U . . .
C00K C 0.1378(2) 0.8775(2) 0.84118(19) 0.0479(7) Uani 1 1 d . . . . .
H00K H 0.070499 0.864968 0.820682 0.057 Uiso 1 1 calc R U . . .
C00L C 1.0942(2) 0.8869(2) 0.61843(18) 0.0476(8) Uani 1 1 d . . . . .
H00L H 1.160643 0.915047 0.625683 0.057 Uiso 1 1 calc R U . . .
C00M C 0.2439(3) 0.9300(2) 0.94186(16) 0.0478(7) Uani 1 1 d . . . . .
H00M H 0.248488 0.953073 0.989204 0.057 Uiso 1 1 calc R U . . .
C00N C 0.1442(3) 0.9114(2) 0.91164(18) 0.0506(8) Uani 1 1 d . . . . .
H00N H 0.081432 0.921724 0.938545 0.061 Uiso 1 1 calc R U . . .
C00O C 1.0813(2) 0.8229(2) 0.56400(17) 0.0442(7) Uani 1 1 d . . . . .
H00O H 1.139693 0.806834 0.534639 0.053 Uiso 1 1 calc R U . . .

loop_
_atom_site_aniso_label
_atom_site_aniso_U_11
_atom_site_aniso_U_22
_atom_site_aniso_U_33
_atom_site_aniso_U_23
_atom_site_aniso_U_13
_atom_site_aniso_U_12
Fe01 0.0276(2) 0.0273(3) 0.0223(2) 0.000 0.000 -0.0008(2)
S002 0.0402(3) 0.0464(4) 0.0290(3) -0.0075(3) 0.0080(3) 0.0004(3)
N003 0.0297(10) 0.0271(11) 0.0242(9) 0.0007(8) -0.0016(7) 0.0013(7)
N004 0.0365(11) 0.0336(12) 0.0285(10) -0.0006(9) 0.0014(8) -0.0011(9)
N005 0.0304(10) 0.0308(11) 0.0256(9) 0.0064(8) -0.0002(8) -0.0002(8)
C006 0.0319(11) 0.0229(12) 0.0281(11) 0.0008(9) 0.0001(9) 0.0022(9)
C007 0.0372(12) 0.0289(13) 0.0240(10) 0.0018(9) -0.0026(9) 0.0038(10)
C008 0.0330(12) 0.0302(14) 0.0324(12) 0.0060(10) -0.0044(9) -0.0043(10)
C009 0.0377(13) 0.0276(13) 0.0287(11) -0.0019(10) -0.0032(9) -0.0027(10)
C00A 0.0360(12) 0.0342(14) 0.0276(11) 0.0015(10) -0.0034(9) 0.0089(10)
C00B 0.0352(12) 0.0271(13) 0.0306(12) 0.0007(10) 0.0012(9) 0.0070(10)
C00C 0.0330(12) 0.0292(13) 0.0299(11) 0.0008(10) -0.0024(9) 0.0048(10)
C00D 0.0280(11) 0.0330(13) 0.0247(10) 0.0031(9) 0.0010(8) -0.0015(9)
C00E 0.0398(13) 0.0388(15) 0.0261(11) 0.0040(10) 0.0023(9) 0.0091(12)
C00F 0.0376(13) 0.0293(14) 0.0341(12) 0.0048(10) 0.0043(10) 0.0112(10)
C00G 0.0346(13) 0.0423(15) 0.0339(13) 0.0077(11) 0.0047(10) -0.0009(11)
C00H 0.0457(15) 0.0386(15) 0.0336(13) 0.0034(11) 0.0033(11) 0.0135(12)
C00I 0.0368(14) 0.0413(16) 0.0454(15) 0.0041(13) -0.0079(12) -0.0085(12)
C00J 0.0386(15) 0.0402(16) 0.0415(14) 0.0007(12) 0.0006(11) 0.0089(12)
C00K 0.0357(14) 0.0501(19) 0.0579(18) 0.0098(15) 0.0047(13) 0.0108(13)
C00L 0.0312(13) 0.058(2) 0.0539(18) 0.0156(16) -0.0082(12) -0.0127(13)
C00M 0.0572(18) 0.0499(18) 0.0362(13) 0.0056(13) 0.0122(13) 0.0243(15)
C00N 0.0479(17) 0.054(2) 0.0498(17) 0.0126(15) 0.0153(14) 0.0215(15)
C00O 0.0322(13) 0.0541(19) 0.0463(16) 0.0174(14) 0.0057(11) -0.0043(13)

loop_
_atom_type_symbol
_atom_type_description
_atom_type_scat_dispersion_real
_atom_type_scat_dispersion_imag
_atom_type_scat_source
Fe Fe 0.3265 0.6960 'International Tables Vol C Tables 4.2.6.8 and 6.1.1.4'
C C 0.0024 0.0013 'International Tables Vol C Tables 4.2.6.8 and 6.1.1.4'
H H 0.0000 0.0000 'International Tables Vol C Tables 4.2.6.8 and 6.1.1.4'
N N 0.0049 0.0027 'International Tables Vol C Tables 4.2.6.8 and 6.1.1.4'
S S 0.1051 0.1002 'International Tables Vol C Tables 4.2.6.8 and 6.1.1.4'

loop_
_geom_angle_atom_site_label_1
_geom_angle_atom_site_label_2
_geom_angle_atom_site_label_3
_geom_angle
_geom_angle_site_symmetry_1
_geom_angle_site_symmetry_3
_geom_angle_publ_flag
N004 Fe01 N004 87.84(13) . 2_665 ?
N004 Fe01 N005 90.91(9) . 2_665 ?
N004 Fe01 N005 93.24(9) 2_665 2_665 ?
N004 Fe01 N005 93.23(9) . . ?
N004 Fe01 N005 90.91(9) 2_665 . ?
N005 Fe01 N005 174.24(12) 2_665 . ?
N004 Fe01 N003 93.18(9) . 2_665 ?
N004 Fe01 N003 173.95(9) 2_665 2_665 ?
N005 Fe01 N003 80.79(8) 2_665 2_665 ?
N005 Fe01 N003 94.98(8) . 2_665 ?
N004 Fe01 N003 173.95(9) . . ?
N004 Fe01 N003 93.18(9) 2_665 . ?
N005 Fe01 N003 94.98(8) 2_665 . ?
N005 Fe01 N003 80.79(8) . . ?
N003 Fe01 N003 86.44(12) 2_665 . ?
C009 N003 C006 118.7(2) . . ?
C009 N003 Fe01 115.15(17) . . ?
C006 N003 Fe01 125.62(16) . . ?
C00D N004 Fe01 172.9(2) . . ?
C00G N005 C008 117.9(2) . . ?
C00G N005 Fe01 127.64(19) . . ?
C008 N005 Fe01 114.41(17) . . ?
C00A C006 C007 120.3(2) . . ?
C00A C006 N003 120.1(2) . . ?
C007 C006 N003 119.6(2) . . ?
C00C C007 C006 119.1(2) . . ?
N005 C008 C00I 122.7(3) . . ?
N005 C008 C009 113.1(2) . . ?
C00I C008 C009 124.2(3) . . ?
N003 C009 C008 116.3(2) . . ?
C00E C00A C006 119.6(2) . . ?
C00E C00B C00C 117.8(2) . . ?
C00E C00B C00F 121.2(2) . . ?
C00C C00B C00F 120.9(2) . . ?
C007 C00C C00B 121.9(2) . . ?
N004 C00D S002 178.4(2) . . ?
C00A C00E C00B 121.4(2) . . ?
C00H C00F C00J 118.5(3) . . ?
C00H C00F C00B 119.9(3) . . ?
C00J C00F C00B 121.6(2) . . ?
N005 C00G C00O 122.0(3) . . ?
C00M C00H C00F 120.9(3) . . ?
C00L C00I C008 118.8(3) . . ?
C00F C00J C00K 120.4(3) . . ?
C00N C00K C00J 120.4(3) . . ?
C00O C00L C00I 118.5(3) . . ?
C00N C00M C00H 120.2(3) . . ?
C00M C00N C00K 119.7(3) . . ?
C00G C00O C00L 120.1(3) . . ?

loop_
_geom_bond_atom_site_label_1
_geom_bond_atom_site_label_2
_geom_bond_distance
_geom_bond_site_symmetry_2
_geom_bond_publ_flag
Fe01 N004 1.939(2) . ?
Fe01 N004 1.939(2) 2_665 ?
Fe01 N005 1.964(2) 2_665 ?
Fe01 N005 1.964(2) . ?
Fe01 N003 1.968(2) 2_665 ?
Fe01 N003 1.968(2) . ?
S002 C00D 1.638(3) . ?
N003 C009 1.283(3) . ?
N003 C006 1.433(3) . ?
N004 C00D 1.153(3) . ?
N005 C00G 1.345(3) . ?
N005 C008 1.351(3) . ?
C006 C00A 1.388(3) . ?
C006 C007 1.392(3) . ?
C007 C00C 1.382(3) . ?
C008 C00I 1.386(4) . ?
C008 C009 1.448(4) . ?
C00A C00E 1.385(4) . ?
C00B C00E 1.390(4) . ?
C00B C00C 1.396(3) . ?
C00B C00F 1.489(4) . ?
C00F C00H 1.391(4) . ?
C00F C00J 1.393(4) . ?
C00G C00O 1.377(4) . ?
C00H C00M 1.390(4) . ?
C00I C00L 1.384(4) . ?
C00J C00K 1.394(4) . ?
C00K C00N 1.382(5) . ?
C00L C00O 1.379(5) . ?
C00M C00N 1.378(5) . ?
